data_7049353
loop_
_publ_author_name
'Tay, Wee Shan'
'Yang, Xiang-Yuan'
'Li, Yongxin'
'Pullarkat, Sumod A.'
'Leung, Pak-Hing'

_publ_section_title
;
 Investigating palladium pincer complexes in catalytic asymmetric
 hydrophosphination and hydroarsination.
;
_journal_issue 14
_journal_name_full 'Dalton transactions (Cambridge, England : 2003)'
_journal_page_first 4602
_journal_page_last 4610
_journal_paper_doi 10.1039/c9dt00221a
_journal_volume 48
_journal_year 2019
_chemical_formula_sum 'C24 H20 As2'
_chemical_formula_weight 458.24
_space_group_crystal_system monoclinic
_space_group_IT_number 14
_space_group_name_Hall '-P 2yn'
_space_group_name_H-M_alt 'P 1 21/n 1'
_symmetry_space_group_name_Hall '-P 2yn'
_symmetry_space_group_name_H-M 'P 1 21/n 1'
_atom_sites_solution_hydrogens geom
_atom_sites_solution_primary dual
_audit_update_record
;
2018-06-18 deposited with the CCDC.    2019-03-05 downloaded from the CCDC.
;
_cell_angle_alpha 90
_cell_angle_beta 90.9970(10)
_cell_angle_gamma 90
_cell_formula_units_Z 2
_cell_length_a 6.1992(2)
_cell_length_b 7.3524(2)
_cell_length_c 21.2601(5)
_cell_measurement_reflns_used 5955
_cell_measurement_temperature 100.(2)
_cell_measurement_theta_max 33.2185
_cell_measurement_theta_min 2.9315
_cell_volume 968.87(5)
_computing_cell_refinement 'SAINT V8.38A (Bruker AXS Inc., 2017)'
_computing_data_collection 'APEX3 (Bruker AXS Inc., 2017)'
_computing_data_reduction 'SAINT V8.38A (Bruker AXS Inc., 2017)'
_computing_publication_material 'APEX3 (Bruker AXS Inc., 2017)'
_computing_structure_refinement 'SHELXL-2016/6 (Sheldrick, 2016)'
_computing_structure_solution 'XT, VERSION 2014/5'
_diffrn_ambient_temperature 100.(2)
_diffrn_detector_area_resol_mean 7.4074
_diffrn_measured_fraction_theta_full 0.999
_diffrn_measured_fraction_theta_max 0.999
_diffrn_measurement_device_type 'Photon II CPADs detector'
_diffrn_measurement_method 'phi and omega scans'
_diffrn_radiation_monochromator 'Multilayer Mirror'
_diffrn_radiation_type MoK\a
_diffrn_radiation_wavelength 0.71073
_diffrn_reflns_av_R_equivalents 0.0650
_diffrn_reflns_av_unetI/netI 0.0550
_diffrn_reflns_limit_h_max 10
_diffrn_reflns_limit_h_min -9
_diffrn_reflns_limit_k_max 11
_diffrn_reflns_limit_k_min -11
_diffrn_reflns_limit_l_max 34
_diffrn_reflns_limit_l_min -34
_diffrn_reflns_number 21465
_diffrn_reflns_theta_full 35.01
_diffrn_reflns_theta_max 35.01
_diffrn_reflns_theta_min 2.93
_diffrn_source 'Incoatec microfocus source'
_diffrn_source_type 'Bruker D8 Quest'
_exptl_absorpt_coefficient_mu 3.453
_exptl_absorpt_correction_T_max 0.87
_exptl_absorpt_correction_T_min 0.68
_exptl_absorpt_correction_type multi-scan
_exptl_absorpt_process_details
;
SADABS-2016/2 - Bruker AXS area detector scaling and absorption correction
;
_exptl_crystal_colour colourless
_exptl_crystal_density_diffrn 1.571
_exptl_crystal_density_method 'not measured'
_exptl_crystal_description plate
_exptl_crystal_F_000 460
_exptl_crystal_size_max 0.220
_exptl_crystal_size_mid 0.200
_exptl_crystal_size_min 0.040
_refine_diff_density_max 0.731
_refine_diff_density_min -0.593
_refine_ls_extinction_method none
_refine_ls_goodness_of_fit_ref 1.021
_refine_ls_hydrogen_treatment constr
_refine_ls_matrix_type full
_refine_ls_number_parameters 118
_refine_ls_number_reflns 4263
_refine_ls_number_restraints 0
_refine_ls_restrained_S_all 1.021
_refine_ls_R_factor_all 0.0669
_refine_ls_R_factor_gt 0.0376
_refine_ls_shift/su_max 0.001
_refine_ls_shift/su_mean 0.000
_refine_ls_structure_factor_coef Fsqd
_refine_ls_weighting_details 'w=1/[\s^2^(Fo^2^)+(0.0193P)^2^+0.8255P] where P=(Fo^2^+2Fc^2^)/3'
_refine_ls_weighting_scheme calc
_refine_ls_wR_factor_gt 0.0641
_refine_ls_wR_factor_ref 0.0742
_reflns_number_gt 3075
_reflns_number_total 4263
_reflns_threshold_expression 'I > 2\s(I)'
_cod_data_source_file c9dt00221a2.cif
_cod_data_source_block leung1028m
_cod_depositor_comments
;
The following automatic conversions were performed:

'_exptl_absorpt_correction_type' value 'Multi-Scan' changed to
'multi-scan' according to
/home/data/users/saulius/crontab/automatic-downloads/rss-feeds/RSC/lib/dictionaries/cif_core.dic
dictionary named 'cif_core.dic' version 2.4.2 from 2011-04-26.

Automatic conversion script
Id: cif_fix_values 4973 2017-02-22 13:04:09Z antanas 

 Adding full bibliography for 7049352--7049353.cif.
;
_cod_database_code 7049353

loop_
_space_group_symop_operation_xyz
'x, y, z'
'-x+1/2, y+1/2, -z+1/2'
'-x, -y, -z'
'x-1/2, -y-1/2, z-1/2'

loop_
_atom_site_type_symbol
_atom_site_label
_atom_site_fract_x
_atom_site_fract_y
_atom_site_fract_z
_atom_site_U_iso_or_equiv
_atom_site_adp_type
_atom_site_calc_flag
_atom_site_refinement_flags_adp
_atom_site_refinement_flags_posn
_atom_site_occupancy
As As1 0.45812(3) 0.83658(3) 0.49760(2) 0.01513(5) Uani d . . 1
C C1 0.6155(3) 0.7928(3) 0.42019(9) 0.0156(3) Uani d . . 1
C C2 0.8159(3) 0.8682(3) 0.40613(10) 0.0179(4) Uani d . . 1
H H2 0.89232 0.936302 0.437292 0.021 Uiso calc U R 1
C C3 0.9048(3) 0.8449(3) 0.34716(10) 0.0211(4) Uani d . . 1
H H3 1.040978 0.896816 0.337983 0.025 Uiso calc U R 1
C C4 0.7932(4) 0.7453(3) 0.30173(10) 0.0222(4) Uani d . . 1
H H4 0.852235 0.730617 0.261115 0.027 Uiso calc U R 1
C C5 0.5966(3) 0.6672(3) 0.31523(9) 0.0204(4) Uani d . . 1
H H5 0.522237 0.597288 0.284177 0.024 Uiso calc U R 1
C C6 0.5073(3) 0.6911(3) 0.37449(9) 0.0171(4) Uani d . . 1
H H6 0.371923 0.637518 0.38361 0.021 Uiso calc U R 1
C C7 0.6684(3) 0.7651(3) 0.56297(9) 0.0154(3) Uani d . . 1
C C8 0.8645(3) 0.6801(3) 0.55094(9) 0.0174(4) Uani d . . 1
H H8 0.906172 0.659167 0.508766 0.021 Uiso calc U R 1
C C9 0.9996(3) 0.6255(3) 0.60057(10) 0.0198(4) Uani d . . 1
H H9 1.132456 0.566851 0.592116 0.024 Uiso calc U R 1
C C10 0.9403(3) 0.6568(3) 0.66224(10) 0.0202(4) Uani d . . 1
H H10 1.032871 0.620098 0.695982 0.024 Uiso calc U R 1
C C11 0.7460(3) 0.7417(3) 0.67460(10) 0.0199(4) Uani d . . 1
H H11 0.706372 0.763922 0.716873 0.024 Uiso calc U R 1
C C12 0.6088(3) 0.7945(3) 0.62552(9) 0.0185(4) Uani d . . 1
H H12 0.474612 0.850602 0.634339 0.022 Uiso calc U R 1

loop_
_atom_site_aniso_label
_atom_site_aniso_U_11
_atom_site_aniso_U_22
_atom_site_aniso_U_33
_atom_site_aniso_U_12
_atom_site_aniso_U_13
_atom_site_aniso_U_23
As1 0.01196(8) 0.01731(9) 0.01614(9) 0.00100(8) 0.00075(6) -0.00049(8)
C1 0.0159(8) 0.0150(8) 0.0159(8) 0.0029(7) 0.0017(6) 0.0019(7)
C2 0.0146(8) 0.0166(9) 0.0225(10) 0.0001(7) 0.0015(7) -0.0010(7)
C3 0.0171(9) 0.0210(9) 0.0254(10) 0.0027(8) 0.0050(7) 0.0062(9)
C4 0.0244(11) 0.0246(11) 0.0179(10) 0.0051(8) 0.0048(8) 0.0043(8)
C5 0.0232(9) 0.0226(9) 0.0153(8) 0.0017(9) -0.0021(7) 0.0002(8)
C6 0.0170(9) 0.0166(9) 0.0177(9) 0.0016(7) -0.0009(7) 0.0020(7)
C7 0.0144(8) 0.0140(8) 0.0178(9) 0.0017(7) -0.0006(7) 0.0010(7)
C8 0.0170(8) 0.0175(9) 0.0177(9) 0.0015(7) 0.0009(6) -0.0005(7)
C9 0.0171(9) 0.0197(10) 0.0225(10) 0.0042(7) -0.0008(7) -0.0014(8)
C10 0.0221(9) 0.0194(9) 0.0188(9) 0.0015(8) -0.0036(7) 0.0002(8)
C11 0.0211(10) 0.0214(10) 0.0173(9) 0.0013(8) 0.0008(7) -0.0010(8)
C12 0.0173(9) 0.0189(9) 0.0193(9) 0.0019(7) 0.0018(7) -0.0003(7)

loop_
_atom_type_symbol
_atom_type_description
_atom_type_scat_dispersion_real
_atom_type_scat_dispersion_imag
_atom_type_scat_source
C C 0.0033 0.0016 'International Tables Vol C Tables 4.2.6.8 and 6.1.1.4'
H H 0.0000 0.0000 'International Tables Vol C Tables 4.2.6.8 and 6.1.1.4'
As As 0.0499 2.0058 'International Tables Vol C Tables 4.2.6.8 and 6.1.1.4'

loop_
_geom_angle_atom_site_label_1
_geom_angle_atom_site_label_2
_geom_angle_atom_site_label_3
_geom_angle_site_symmetry_3
_geom_angle
C1 As1 C7 . 102.54(8)
C1 As1 As1 3_676 95.03(6)
C7 As1 As1 3_676 95.46(6)
C6 C1 C2 . 118.97(18)
C6 C1 As1 . 115.80(14)
C2 C1 As1 . 124.99(15)
C3 C2 C1 . 120.79(19)
C3 C2 H2 . 119.6
C1 C2 H2 . 119.6
C4 C3 C2 . 119.53(19)
C4 C3 H3 . 120.2
C2 C3 H3 . 120.2
C5 C4 C3 . 120.38(19)
C5 C4 H4 . 119.8
C3 C4 H4 . 119.8
C4 C5 C6 . 120.0(2)
C4 C5 H5 . 120.0
C6 C5 H5 . 120.0
C1 C6 C5 . 120.28(19)
C1 C6 H6 . 119.9
C5 C6 H6 . 119.9
C8 C7 C12 . 119.18(18)
C8 C7 As1 . 124.13(15)
C12 C7 As1 . 116.60(14)
C7 C8 C9 . 120.27(19)
C7 C8 H8 . 119.9
C9 C8 H8 . 119.9
C10 C9 C8 . 120.15(19)
C10 C9 H9 . 119.9
C8 C9 H9 . 119.9
C11 C10 C9 . 119.95(19)
C11 C10 H10 . 120.0
C9 C10 H10 . 120.0
C10 C11 C12 . 120.40(19)
C10 C11 H11 . 119.8
C12 C11 H11 . 119.8
C11 C12 C7 . 120.03(19)
C11 C12 H12 . 120.0
C7 C12 H12 . 120.0

loop_
_geom_bond_atom_site_label_1
_geom_bond_atom_site_label_2
_geom_bond_site_symmetry_2
_geom_bond_distance
As1 C1 . 1.9545(19)
As1 C7 . 1.9606(19)
As1 As1 3_676 2.4603(4)
C1 C6 . 1.390(3)
C1 C2 . 1.398(3)
C2 C3 . 1.389(3)
C2 H2 . 0.95
C3 C4 . 1.387(3)
C3 H3 . 0.95
C4 C5 . 1.381(3)
C4 H4 . 0.95
C5 C6 . 1.396(3)
C5 H5 . 0.95
C6 H6 . 0.95
C7 C8 . 1.394(3)
C7 C12 . 1.403(3)
C8 C9 . 1.394(3)
C8 H8 . 0.95
C9 C10 . 1.387(3)
C9 H9 . 0.95
C10 C11 . 1.386(3)
C10 H10 . 0.95
C11 C12 . 1.390(3)
C11 H11 . 0.95
C12 H12 . 0.95
